data_8106447
loop_
_publ_author_name
'Alshammari, Mohammed B.'
'Smith, Keith'
'Hegazy, Amany S.'
'Kariuki, Benson M.'
'El-Hiti, Gamal A.'

_publ_section_title
;
 Crystal structure of
 3-(2-(4-chlorophenyl)-3-hydroxy-3,3-diphenylpropyl)-1,1-dimethylurea,
 C24H25ClN2O2
;
_journal_issue 1
_journal_name_full 'Zeitschrift f\"ur Kristallographie - New Crystal Structures'
_journal_page_first 101
_journal_page_last 103
_journal_paper_doi 10.1515/ncrs-2016-0170
_journal_volume 232
_journal_year 2017
_chemical_absolute_configuration ad
_chemical_formula_sum 'C24 H25 Cl N2 O2'
_chemical_formula_weight 408.91
_space_group_crystal_system orthorhombic
_space_group_IT_number 19
_space_group_name_Hall 'P 2ac 2ab'
_space_group_name_H-M_alt 'P 21 21 21'
_atom_sites_solution_hydrogens geom
_cell_angle_alpha 90
_cell_angle_beta 90
_cell_angle_gamma 90
_cell_formula_units_Z 4
_cell_length_a 5.9066(2)
_cell_length_b 15.7928(3)
_cell_length_c 21.7829(6)
_cell_measurement_reflns_used 4218
_cell_measurement_temperature 150(2)
_cell_measurement_theta_max 73.9910
_cell_measurement_theta_min 4.0520
_cell_volume 2031.95(10)
_computing_cell_refinement 'CrysAlis PRO [13]'
_computing_data_collection 'CrysAlis PRO [13]'
_computing_data_reduction 'CrysAlis PRO [13]'
_computing_molecular_graphics 'ORTEP-3 for Windows [15]'
_computing_publication_material 'WinGX [15] and CHEMDRAW Ultra [16]'
_computing_structure_refinement 'SHELXS2013 [14]'
_computing_structure_solution 'SHELXS2013 [14]'
_diffrn_ambient_temperature 150(2)
_diffrn_measured_fraction_theta_full 0.999
_diffrn_measured_fraction_theta_max 0.985
_diffrn_measurement_device_type 'SuperNova, Dual, Cu at zero, Atlas'
_diffrn_measurement_method '\w scans'
_diffrn_radiation_type CuK\a
_diffrn_radiation_wavelength 1.54184
_diffrn_reflns_av_R_equivalents 0.0201
_diffrn_reflns_av_unetI/netI 0.0310
_diffrn_reflns_Laue_measured_fraction_full 0.999
_diffrn_reflns_Laue_measured_fraction_max 0.985
_diffrn_reflns_limit_h_max 5
_diffrn_reflns_limit_h_min -7
_diffrn_reflns_limit_k_max 19
_diffrn_reflns_limit_k_min -9
_diffrn_reflns_limit_l_max 26
_diffrn_reflns_limit_l_min -27
_diffrn_reflns_number 7255
_diffrn_reflns_point_group_measured_fraction_full 0.999
_diffrn_reflns_point_group_measured_fraction_max 0.985
_diffrn_reflns_theta_full 67.684
_diffrn_reflns_theta_max 73.756
_diffrn_reflns_theta_min 3.457
_exptl_absorpt_coefficient_mu 1.844
_exptl_absorpt_correction_T_max 1.00000
_exptl_absorpt_correction_T_min 0.86915
_exptl_absorpt_correction_type multi-scan
_exptl_absorpt_process_details
;
CrysAlisPro, Agilent Technologies,
Version 1.171.36.28 (release 01-02-2013 CrysAlis171 .NET)
(compiled Feb  1 2013,16:14:44)
Empirical absorption correction using spherical harmonics,
 implemented in SCALE3 ABSPACK scaling algorithm.
;
_exptl_crystal_colour colourless
_exptl_crystal_density_diffrn 1.337
_exptl_crystal_description plate
_exptl_crystal_F_000 864
_exptl_crystal_size_max 0.210
_exptl_crystal_size_mid 0.100
_exptl_crystal_size_min 0.030
_refine_diff_density_max 0.182
_refine_diff_density_min -0.187
_refine_diff_density_rms 0.037
_refine_ls_abs_structure_details
;
 Refined as an inversion twin.
;
_refine_ls_abs_structure_Flack 0.32(2)
_refine_ls_extinction_coef .
_refine_ls_extinction_method none
_refine_ls_goodness_of_fit_ref 1.053
_refine_ls_hydrogen_treatment constr
_refine_ls_matrix_type full
_refine_ls_number_parameters 265
_refine_ls_number_reflns 3968
_refine_ls_number_restraints 0
_refine_ls_restrained_S_all 1.053
_refine_ls_R_factor_all 0.0364
_refine_ls_R_factor_gt 0.0319
_refine_ls_shift/su_max 0.001
_refine_ls_shift/su_mean 0.000
_refine_ls_structure_factor_coef Fsqd
_refine_ls_weighting_details 'w=1/[\s^2^(Fo^2^)+(0.0429P)^2^+0.2590P] where P=(Fo^2^+2Fc^2^)/3'
_refine_ls_weighting_scheme calc
_refine_ls_wR_factor_gt 0.0814
_refine_ls_wR_factor_ref 0.0838
_reflns_Friedel_coverage 0.725
_reflns_Friedel_fraction_full 1.000
_reflns_Friedel_fraction_max 0.987
_reflns_number_gt 3613
_reflns_number_total 3968
_reflns_threshold_expression 'I > 2\s(I)'
_cod_data_source_file suppl_ncrs-2016-0170_suppl.cif
_cod_data_source_block ks1317
_cod_database_code 8106447
_shelx_space_group_comment
;
The symmetry employed for this shelxl refinement is uniquely defined
by the following loop, which should always be used as a source of
symmetry information in preference to the above space-group names.
They are only intended as comments.
;
_shelx_estimated_absorpt_t_min 0.698
_shelx_estimated_absorpt_t_max 0.947
_shelxl_version_number 2013-4
_publcif_info_exptl_table_max_cols 4
_publcif_info_exptl_table_use_headnotes n

loop_
_space_group_symop_operation_xyz
'x, y, z'
'-x+1/2, -y, z+1/2'
'x+1/2, -y+1/2, -z'
'-x, y+1/2, -z+1/2'

loop_
_atom_site_label
_atom_site_type_symbol
_atom_site_fract_x
_atom_site_fract_y
_atom_site_fract_z
_atom_site_U_iso_or_equiv
_atom_site_adp_type
_atom_site_occupancy
_atom_site_site_symmetry_order
_atom_site_calc_flag
_atom_site_refinement_flags_posn
_atom_site_refinement_flags_adp
_atom_site_refinement_flags_occupancy
_atom_site_disorder_assembly
_atom_site_disorder_group
C1 C 0.5633(4) 0.96117(14) 1.08808(11) 0.0266(5) Uani 1 1 d . . . . .
H1 H 0.7236 0.9809 1.0918 0.032 Uiso 1 1 calc R U . . .
C2 C 0.5183(5) 0.89733(14) 1.14050(11) 0.0329(5) Uani 1 1 d . . . . .
H2A H 0.3610 0.8765 1.1363 0.039 Uiso 1 1 calc R U . . .
H2B H 0.6200 0.8482 1.1345 0.039 Uiso 1 1 calc R U . . .
C3 C 0.3692(5) 0.95721(16) 1.23638(12) 0.0334(6) Uani 1 1 d . . . . .
C4 C 0.6414(6) 0.9787(2) 1.32070(13) 0.0448(7) Uani 1 1 d . . . . .
H4A H 0.7101 0.9242 1.3101 0.067 Uiso 1 1 calc R U . . .
H4B H 0.6320 0.9840 1.3655 0.067 Uiso 1 1 calc R U . . .
H4C H 0.7345 1.0247 1.3042 0.067 Uiso 1 1 calc R U . . .
C5 C 0.2545(6) 1.0375(2) 1.32561(14) 0.0477(7) Uani 1 1 d . . . . .
H5A H 0.3153 1.0951 1.3282 0.072 Uiso 1 1 calc R U . . .
H5B H 0.2271 1.0157 1.3671 0.072 Uiso 1 1 calc R U . . .
H5C H 0.1119 1.0382 1.3026 0.072 Uiso 1 1 calc R U . . .
C6 C 0.5425(4) 0.91177(14) 1.02844(11) 0.0262(5) Uani 1 1 d . . . . .
C7 C 0.7246(4) 0.90766(15) 0.98796(12) 0.0296(5) Uani 1 1 d . . . . .
H7 H 0.8580 0.9390 0.9968 0.035 Uiso 1 1 calc R U . . .
C8 C 0.7159(4) 0.85859(15) 0.93468(12) 0.0307(5) Uani 1 1 d . . . . .
H8 H 0.8417 0.8563 0.9076 0.037 Uiso 1 1 calc R U . . .
C9 C 0.5217(5) 0.81369(14) 0.92218(10) 0.0276(5) Uani 1 1 d . . . . .
C10 C 0.3370(4) 0.81533(15) 0.96129(11) 0.0274(5) Uani 1 1 d . . . . .
H10 H 0.2049 0.7833 0.9523 0.033 Uiso 1 1 calc R U . . .
C11 C 0.3487(4) 0.86494(15) 1.01423(11) 0.0275(5) Uani 1 1 d . . . . .
H11 H 0.2223 0.8669 1.0412 0.033 Uiso 1 1 calc R U . . .
C12 C 0.4074(4) 1.04095(14) 1.08983(11) 0.0259(5) Uani 1 1 d . . . . .
C13 C 0.4692(4) 1.10383(13) 1.14145(11) 0.0261(5) Uani 1 1 d . . . . .
C14 C 0.3042(4) 1.16086(15) 1.16002(12) 0.0302(5) Uani 1 1 d . . . . .
H14 H 0.1584 1.1586 1.1417 0.036 Uiso 1 1 calc R U . . .
C15 C 0.3481(5) 1.22138(16) 1.20493(12) 0.0350(6) Uani 1 1 d . . . . .
H15 H 0.2332 1.2601 1.2169 0.042 Uiso 1 1 calc R U . . .
C16 C 0.5594(5) 1.22496(16) 1.23214(12) 0.0352(6) Uani 1 1 d . . . . .
H16 H 0.5894 1.2654 1.2634 0.042 Uiso 1 1 calc R U . . .
C17 C 0.7270(5) 1.16927(16) 1.21362(12) 0.0343(6) Uani 1 1 d . . . . .
H17 H 0.8726 1.1717 1.2320 0.041 Uiso 1 1 calc R U . . .
C18 C 0.6824(4) 1.10974(15) 1.16810(12) 0.0314(5) Uani 1 1 d . . . . .
H18 H 0.7995 1.0726 1.1550 0.038 Uiso 1 1 calc R U . . .
C19 C 0.4242(4) 1.08905(14) 1.02868(11) 0.0262(5) Uani 1 1 d . . . . .
C20 C 0.6204(5) 1.13290(17) 1.01401(12) 0.0337(5) Uani 1 1 d . . . . .
H20 H 0.7448 1.1322 1.0417 0.040 Uiso 1 1 calc R U . . .
C22 C 0.6375(5) 1.17801(18) 0.95920(14) 0.0385(6) Uani 1 1 d . . . . .
H22 H 0.7729 1.2077 0.9497 0.046 Uiso 1 1 calc R U . . .
C23 C 0.4576(5) 1.17962(16) 0.91871(12) 0.0373(6) Uani 1 1 d . . . . .
H23 H 0.4696 1.2097 0.8811 0.045 Uiso 1 1 calc R U . . .
C24 C 0.2603(5) 1.13720(17) 0.93318(13) 0.0370(6) Uani 1 1 d . . . . .
H24 H 0.1353 1.1389 0.9057 0.044 Uiso 1 1 calc R U . . .
C25 C 0.2438(4) 1.09192(16) 0.98791(12) 0.0324(5) Uani 1 1 d . . . . .
H25 H 0.1077 1.0627 0.9974 0.039 Uiso 1 1 calc R U . . .
N1 N 0.5478(4) 0.92760(13) 1.20296(10) 0.0337(5) Uani 1 1 d . . . . .
H1A H 0.6836 0.9268 1.2196 0.040 Uiso 1 1 calc R U . . .
N2 N 0.4156(4) 0.98348(15) 1.29458(11) 0.0380(5) Uani 1 1 d . . . . .
O1 O 0.1736(3) 0.95873(12) 1.21521(8) 0.0381(4) Uani 1 1 d . . . . .
O2 O 0.1771(3) 1.01443(10) 1.09648(8) 0.0274(4) Uani 1 1 d . . . . .
H2 H 0.1622 0.9878 1.1296 0.041 Uiso 1 1 calc R U . . .
Cl1 Cl 0.51034(11) 0.75092(4) 0.85623(2) 0.03654(15) Uani 1 1 d . . . . .

loop_
_atom_site_aniso_label
_atom_site_aniso_U_11
_atom_site_aniso_U_22
_atom_site_aniso_U_33
_atom_site_aniso_U_23
_atom_site_aniso_U_13
_atom_site_aniso_U_12
C1 0.0271(11) 0.0201(10) 0.0326(12) -0.0037(9) -0.0013(9) 0.0012(9)
C2 0.0443(14) 0.0208(10) 0.0334(11) -0.0012(9) -0.0040(12) 0.0064(11)
C3 0.0446(15) 0.0214(11) 0.0341(12) 0.0041(10) 0.0021(12) 0.0000(10)
C4 0.0524(18) 0.0452(16) 0.0368(14) -0.0042(13) -0.0083(13) 0.0063(14)
C5 0.0530(18) 0.0494(16) 0.0408(15) -0.0082(14) 0.0031(14) 0.0058(14)
C6 0.0271(12) 0.0181(10) 0.0332(12) -0.0008(9) 0.0009(10) 0.0021(9)
C7 0.0268(11) 0.0221(11) 0.0398(13) -0.0004(10) 0.0027(10) -0.0025(10)
C8 0.0305(12) 0.0262(12) 0.0354(13) 0.0022(10) 0.0092(10) 0.0007(10)
C9 0.0332(12) 0.0215(10) 0.0281(10) 0.0016(8) 0.0002(10) 0.0031(10)
C10 0.0249(11) 0.0249(11) 0.0325(11) 0.0015(10) -0.0008(10) -0.0018(9)
C11 0.0262(11) 0.0262(11) 0.0302(11) -0.0013(10) 0.0040(9) -0.0001(9)
C12 0.0243(11) 0.0204(10) 0.0330(12) -0.0008(9) 0.0014(9) -0.0007(9)
C13 0.0310(11) 0.0185(9) 0.0287(10) 0.0010(9) 0.0025(10) -0.0018(9)
C14 0.0304(12) 0.0244(11) 0.0358(13) -0.0003(10) 0.0011(11) 0.0030(10)
C15 0.0405(14) 0.0260(12) 0.0384(13) -0.0055(11) 0.0045(12) 0.0054(10)
C16 0.0448(15) 0.0258(12) 0.0348(12) -0.0076(10) 0.0017(11) -0.0013(11)
C17 0.0327(13) 0.0307(12) 0.0395(14) -0.0064(11) -0.0034(11) -0.0041(10)
C18 0.0284(11) 0.0258(12) 0.0400(13) -0.0059(10) 0.0006(11) 0.0008(10)
C19 0.0279(11) 0.0174(10) 0.0333(12) -0.0025(9) 0.0035(9) 0.0019(9)
C20 0.0313(12) 0.0326(13) 0.0371(13) -0.0016(11) 0.0015(11) -0.0035(11)
C22 0.0370(14) 0.0346(13) 0.0440(14) 0.0001(12) 0.0072(12) -0.0061(12)
C23 0.0481(16) 0.0298(12) 0.0339(12) 0.0028(10) 0.0052(12) -0.0002(12)
C24 0.0400(14) 0.0342(13) 0.0369(14) 0.0022(11) -0.0054(11) -0.0015(12)
C25 0.0324(13) 0.0268(12) 0.0380(13) 0.0008(10) -0.0001(11) -0.0044(10)
N1 0.0412(12) 0.0274(10) 0.0324(10) -0.0005(8) -0.0032(9) 0.0053(9)
N2 0.0455(13) 0.0357(11) 0.0326(11) -0.0043(10) -0.0005(10) 0.0024(10)
O1 0.0418(11) 0.0377(10) 0.0348(9) 0.0012(8) 0.0003(8) -0.0037(8)
O2 0.0223(8) 0.0242(7) 0.0358(8) 0.0016(7) 0.0024(7) -0.0021(7)
Cl1 0.0417(3) 0.0396(3) 0.0284(2) -0.0062(2) 0.0016(2) 0.0018(3)

loop_
_atom_type_symbol
_atom_type_description
_atom_type_scat_dispersion_real
_atom_type_scat_dispersion_imag
_atom_type_scat_source
C C 0.0181 0.0091 'International Tables Vol C Tables 4.2.6.8 and 6.1.1.4'
H H 0.0000 0.0000 'International Tables Vol C Tables 4.2.6.8 and 6.1.1.4'
N N 0.0311 0.0180 'International Tables Vol C Tables 4.2.6.8 and 6.1.1.4'
O O 0.0492 0.0322 'International Tables Vol C Tables 4.2.6.8 and 6.1.1.4'
Cl Cl 0.3639 0.7018 'International Tables Vol C Tables 4.2.6.8 and 6.1.1.4'

loop_
_geom_angle_atom_site_label_1
_geom_angle_atom_site_label_2
_geom_angle_atom_site_label_3
_geom_angle
_geom_angle_site_symmetry_1
_geom_angle_site_symmetry_3
C6 C1 C2 106.41(18) . .
C6 C1 C12 112.80(19) . .
C2 C1 C12 114.0(2) . .
C6 C1 H1 107.8 . .
C2 C1 H1 107.8 . .
C12 C1 H1 107.8 . .
N1 C2 C1 117.2(2) . .
N1 C2 H2A 108.0 . .
C1 C2 H2A 108.0 . .
N1 C2 H2B 108.0 . .
C1 C2 H2B 108.0 . .
H2A C2 H2B 107.3 . .
O1 C3 N2 121.7(3) . .
O1 C3 N1 121.8(2) . .
N2 C3 N1 116.5(3) . .
N2 C4 H4A 109.5 . .
N2 C4 H4B 109.5 . .
H4A C4 H4B 109.5 . .
N2 C4 H4C 109.5 . .
H4A C4 H4C 109.5 . .
H4B C4 H4C 109.5 . .
N2 C5 H5A 109.5 . .
N2 C5 H5B 109.5 . .
H5A C5 H5B 109.5 . .
N2 C5 H5C 109.5 . .
H5A C5 H5C 109.5 . .
H5B C5 H5C 109.5 . .
C7 C6 C11 117.9(2) . .
C7 C6 C1 120.2(2) . .
C11 C6 C1 121.8(2) . .
C6 C7 C8 121.6(2) . .
C6 C7 H7 119.2 . .
C8 C7 H7 119.2 . .
C9 C8 C7 118.8(2) . .
C9 C8 H8 120.6 . .
C7 C8 H8 120.6 . .
C8 C9 C10 121.7(2) . .
C8 C9 Cl1 119.18(19) . .
C10 C9 Cl1 119.09(19) . .
C9 C10 C11 118.7(2) . .
C9 C10 H10 120.7 . .
C11 C10 H10 120.7 . .
C10 C11 C6 121.4(2) . .
C10 C11 H11 119.3 . .
C6 C11 H11 119.3 . .
O2 C12 C19 107.11(19) . .
O2 C12 C13 109.85(19) . .
C19 C12 C13 107.34(18) . .
O2 C12 C1 109.08(18) . .
C19 C12 C1 109.84(19) . .
C13 C12 C1 113.42(19) . .
C14 C13 C18 118.1(2) . .
C14 C13 C12 117.6(2) . .
C18 C13 C12 124.2(2) . .
C13 C14 C15 121.3(3) . .
C13 C14 H14 119.3 . .
C15 C14 H14 119.3 . .
C16 C15 C14 119.8(2) . .
C16 C15 H15 120.1 . .
C14 C15 H15 120.1 . .
C15 C16 C17 119.6(2) . .
C15 C16 H16 120.2 . .
C17 C16 H16 120.2 . .
C16 C17 C18 120.1(3) . .
C16 C17 H17 119.9 . .
C18 C17 H17 119.9 . .
C13 C18 C17 120.9(2) . .
C13 C18 H18 119.5 . .
C17 C18 H18 119.5 . .
C20 C19 C25 118.5(2) . .
C20 C19 C12 120.0(2) . .
C25 C19 C12 121.4(2) . .
C19 C20 C22 120.8(3) . .
C19 C20 H20 119.6 . .
C22 C20 H20 119.6 . .
C23 C22 C20 120.1(3) . .
C23 C22 H22 120.0 . .
C20 C22 H22 120.0 . .
C22 C23 C24 119.6(2) . .
C22 C23 H23 120.2 . .
C24 C23 H23 120.2 . .
C23 C24 C25 120.2(3) . .
C23 C24 H24 119.9 . .
C25 C24 H24 119.9 . .
C19 C25 C24 120.7(2) . .
C19 C25 H25 119.6 . .
C24 C25 H25 119.6 . .
C3 N1 C2 121.3(2) . .
C3 N1 H1A 119.3 . .
C2 N1 H1A 119.3 . .
C3 N2 C5 118.8(3) . .
C3 N2 C4 122.3(2) . .
C5 N2 C4 116.9(2) . .
C12 O2 H2 109.5 . .

loop_
_geom_bond_atom_site_label_1
_geom_bond_atom_site_label_2
_geom_bond_distance
_geom_bond_site_symmetry_2
C1 C6 1.520(3) .
C1 C2 1.546(3) .
C1 C12 1.561(3) .
C1 H1 1.0000 .
C2 N1 1.453(3) .
C2 H2A 0.9900 .
C2 H2B 0.9900 .
C3 O1 1.244(4) .
C3 N2 1.362(3) .
C3 N1 1.364(4) .
C4 N2 1.452(4) .
C4 H4A 0.9800 .
C4 H4B 0.9800 .
C4 H4C 0.9800 .
C5 N2 1.446(4) .
C5 H5A 0.9800 .
C5 H5B 0.9800 .
C5 H5C 0.9800 .
C6 C7 1.393(4) .
C6 C11 1.398(3) .
C7 C8 1.396(4) .
C7 H7 0.9500 .
C8 C9 1.376(4) .
C8 H8 0.9500 .
C9 C10 1.385(3) .
C9 Cl1 1.747(2) .
C10 C11 1.396(3) .
C10 H10 0.9500 .
C11 H11 0.9500 .
C12 O2 1.430(3) .
C12 C19 1.537(3) .
C12 C13 1.544(3) .
C13 C14 1.387(3) .
C13 C18 1.390(4) .
C14 C15 1.392(4) .
C14 H14 0.9500 .
C15 C16 1.383(4) .
C15 H15 0.9500 .
C16 C17 1.384(4) .
C16 H16 0.9500 .
C17 C18 1.392(4) .
C17 H17 0.9500 .
C18 H18 0.9500 .
C19 C20 1.387(4) .
C19 C25 1.388(4) .
C20 C22 1.394(4) .
C20 H20 0.9500 .
C22 C23 1.381(4) .
C22 H22 0.9500 .
C23 C24 1.381(4) .
C23 H23 0.9500 .
C24 C25 1.394(4) .
C24 H24 0.9500 .
C25 H25 0.9500 .
N1 H1A 0.8800 .
O2 H2 0.8400 .

loop_
_geom_hbond_atom_site_label_D
_geom_hbond_atom_site_label_H
_geom_hbond_atom_site_label_A
_geom_hbond_distance_DH
_geom_hbond_distance_HA
_geom_hbond_distance_DA
_geom_hbond_angle_DHA
_geom_hbond_site_symmetry_A
C2 H2A Cl1 0.99 2.89 3.806(3) 153.9 3_467
C2 H2B Cl1 0.99 2.79 3.733(3) 158.4 3_567
O2 H2 O1 0.84 1.92 2.732(3) 161.7 .

loop_
_publcif_info_tables.block_id
_publcif_info_tables.reference_item
{9aeb0aef-3658-4df1-a7f5-bf1fb26aa939} '_publcif_info_datablock.publ_exptl'
{9aeb0aef-3658-4df1-a7f5-bf1fb26aa939} '_geom_hbond_atom_site_label_D'

loop_
_publcif_info_datablock.id
_publcif_info_datablock.publ_exptl
_publcif_info_datablock.publ_geom
_publcif_info_datablock.structure
{9aeb0aef-3658-4df1-a7f5-bf1fb26aa939} y y y

loop_
_publcif_info_exptl_table_extra_item
sin_theta_over_lambda_max
